data_4135076
loop_
_publ_author_name
'Yan, Liang-Liang'
'Yao, Liao-Yuan'
'Yam, Vivian Wing-Wah'

_publ_section_title
;
 Concentration- and Solvation-Induced Reversible Structural Transformation
 and Assembly of Polynuclear Gold(I) Sulfido Complexes.
;
_journal_issue 26
_journal_name_full 'Journal of the American Chemical Society'
_journal_page_first 11560
_journal_page_last 11568
_journal_paper_doi 10.1021/jacs.0c04677
_journal_volume 142
_journal_year 2020
_chemical_formula_moiety 'C150 H138 Au12 N6 P12 S4, 4(Cl), 2(C H4 O)'
_chemical_formula_sum 'C152 H146 Au12 Cl4 N6 O2 P12 S4'
_chemical_formula_weight 5094.02
_space_group_crystal_system triclinic
_space_group_IT_number 2
_space_group_name_Hall '-P 1'
_space_group_name_H-M_alt 'P -1'
_atom_sites_solution_hydrogens geom
_audit_creation_date 2018-12-15
_audit_creation_method
;
Olex2 1.2
(compiled 2018.05.29 svn.r3508 for OlexSys, GUI svn.r5506)
;
_cell_angle_alpha 103.56(3)
_cell_angle_beta 110.52(3)
_cell_angle_gamma 107.89(3)
_cell_formula_units_Z 1
_cell_length_a 16.755(3)
_cell_length_b 16.845(3)
_cell_length_c 18.531(4)
_cell_measurement_reflns_used 93523
_cell_measurement_temperature 100(2)
_cell_measurement_theta_max 29.9
_cell_measurement_theta_min 0.474
_cell_volume 4304(3)
_computing_molecular_graphics 'Olex2 (Dolomanov et al., 2009)'
_computing_publication_material 'Olex2 (Dolomanov et al., 2009)'
_computing_structure_refinement 'ShelXL (Sheldrick, 2015)'
_computing_structure_solution 'SHELXT 2018/2 (Sheldrick, 2018)'
_diffrn_ambient_temperature 100(2)
_diffrn_measured_fraction_theta_full 0.937
_diffrn_measured_fraction_theta_max 0.930
_diffrn_measurement_device_type ccd
_diffrn_measurement_method '\w scans'
_diffrn_radiation_monochromator graphite
_diffrn_radiation_type synchrotron
_diffrn_radiation_wavelength 0.82653
_diffrn_reflns_av_R_equivalents 0.057
_diffrn_reflns_av_unetI/netI 0.0296
_diffrn_reflns_Laue_measured_fraction_full 0.937
_diffrn_reflns_Laue_measured_fraction_max 0.930
_diffrn_reflns_number 14855
_diffrn_reflns_point_group_measured_fraction_full 0.937
_diffrn_reflns_point_group_measured_fraction_max 0.930
_diffrn_reflns_theta_full 29.730
_diffrn_reflns_theta_max 30.009
_diffrn_reflns_theta_min 2.562
_diffrn_source synchrotron
_exptl_absorpt_coefficient_mu 15.344
_exptl_absorpt_correction_type none
_exptl_crystal_colour yellowgreen
_exptl_crystal_density_diffrn 1.965
_exptl_crystal_description block
_exptl_crystal_F_000 2376
_exptl_crystal_size_max 0.25
_exptl_crystal_size_min 0.23
_refine_diff_density_max 1.562
_refine_diff_density_min -2.019
_refine_diff_density_rms 0.199
_refine_ls_extinction_method none
_refine_ls_goodness_of_fit_ref 1.029
_refine_ls_hydrogen_treatment constr
_refine_ls_matrix_type full
_refine_ls_number_parameters 750
_refine_ls_number_reflns 14855
_refine_ls_number_restraints 85
_refine_ls_restrained_S_all 1.032
_refine_ls_R_factor_all 0.0602
_refine_ls_R_factor_gt 0.0599
_refine_ls_shift/su_max 0.001
_refine_ls_shift/su_mean 0.000
_refine_ls_structure_factor_coef Fsqd
_refine_ls_weighting_details 'w=1/[\s^2^(Fo^2^)+(0.1278P)^2^+11.8072P] where P=(Fo^2^+2Fc^2^)/3'
_refine_ls_weighting_scheme calc
_refine_ls_wR_factor_gt 0.1716
_refine_ls_wR_factor_ref 0.1721
_reflns_Friedel_coverage 0.000
_reflns_number_gt 14660
_reflns_number_total 14855
_reflns_threshold_expression 'I > 2\s(I)'
_cod_data_source_file ja0c04677_si_003.cif
_cod_data_source_block p-1_sq
_cod_depositor_comments 'Adding full bibliography for 4135076--4135079.cif.'
_cod_original_cell_volume 4304.2(19)
_cod_database_code 4135076
_shelx_shelxl_version_number 2018/3
_shelx_space_group_comment
;
The symmetry employed for this shelxl refinement is uniquely defined
by the following loop, which should always be used as a source of
symmetry information in preference to the above space-group names.
They are only intended as comments.
;
_olex2_refinement_description
;
1. Fixed Uiso
 At 1.2 times of:
  All C(H) groups
 At 1.5 times of:
  All C(H,H,H) groups, All O(H) groups
2. Rigid bond restraints
 C52, C53
 with sigma for 1-2 distances of 0.01 and sigma for 1-3 distances of 0.01
3. Uiso/Uaniso restraints and constraints
Uanis(C49) \\sim Ueq, Uanis(C50) \\sim Ueq: with sigma of 0.01 and sigma for
terminal atoms of 0.02
Uanis(C10) \\sim Ueq, Uanis(C11) \\sim Ueq, Uanis(C12) \\sim Ueq, Uanis(C13)
\\sim Ueq, Uanis(C9) \\sim Ueq: with sigma of 0.01 and sigma for terminal atoms
of 0.02
Uanis(C3) \\sim Ueq, Uanis(C4) \\sim Ueq, Uanis(C5) \\sim Ueq: with sigma of
0.001 and sigma for terminal atoms of 0.002
Uanis(C48) \\sim Ueq: with sigma of 0.01 and sigma for terminal atoms of 0.02
Uanis(C54) \\sim Ueq, Uanis(C53) \\sim Ueq: with sigma of 0.001 and sigma for
terminal atoms of 0.002
Uanis(C56) \\sim Ueq: with sigma of 0.03 and sigma for terminal atoms of 0.06
4.a Aromatic/amide H refined with riding coordinates:
 C32(H32), C31(H31), C30(H30), C29(H29), C28(H28), C25(H25), C24(H24),
 C23(H23), C22(H22), C21(H21), C38(H38), C37(H37), C36(H36), C35(H35), C34(H34),
  C68(H68), C67(H67), C66(H66), C65(H65), C64(H64), C71(H71), C19(H19),
 C59(H59), C60(H60), C61(H61), C62(H62), C63(H63), C44(H44), C43(H43), C42(H42),
  C41(H41), C40(H40), C57(H57), C56(H56), C55(H55), C54(H54), C53(H53),
 C72(H72), C15(H15), C74(H74), C75(H75), C73(H73), C16(H16), C46(H46), C47(H47),
  C48(H48), C49(H49), C50(H50), C7(H7), C6(H6), C5(H5), C4(H4), C3(H3),
 C18(H18), C9(H9), C10(H10), C11(H11), C12(H12), C13(H13), C17(H17)
4.b Fitted hexagon refined as free rotating group:
 C27(C32,C31,C30,C29,C28), C20(C25,C24,C23,C22,C21), C33(C38,C37,C36,C35,C34),
 C69(C68,C67,C66,C65,C64), C58(C59,C60,C61,C62,C63), C39(C44,C43,C42,C41,C40),
 C52(C57,C56,C55,C54,C53), C45(C46,C47,C48,C49,C50), C2(C7,C6,C5,C4,C3), C8(C9,
 C10,C11,C12,C13)
4.c Idealised Me refined as rotating group:
 C51(H51A,H51B,H51C), C26(H26A,H26B,H26C), C1(H1A,H1B,H1C), C77(H77A,H77B,H77C)
4.d Idealised tetrahedral OH refined as rotating group:
 O1(H1)
;
_olex2_submission_special_instructions 'No special instructions were received'

loop_
_space_group_symop_operation_xyz
'x, y, z'
'-x, -y, -z'

loop_
_atom_site_label
_atom_site_type_symbol
_atom_site_fract_x
_atom_site_fract_y
_atom_site_fract_z
_atom_site_U_iso_or_equiv
_atom_site_adp_type
_atom_site_occupancy
_atom_site_site_symmetry_order
_atom_site_calc_flag
_atom_site_refinement_flags_posn
_atom_site_refinement_flags_adp
_atom_site_refinement_flags_occupancy
_atom_site_disorder_assembly
_atom_site_disorder_group
Au4 Au 0.78607(2) 0.57146(2) 0.54058(2) 0.05507(11) Uani 1 1 d . . . . .
Au2 Au 0.83812(2) 0.39968(2) 0.52886(2) 0.05485(11) Uani 1 1 d . . . . .
Au3 Au 0.98514(2) 0.71556(2) 0.63916(2) 0.05619(12) Uani 1 1 d . . . . .
Au1 Au 1.03561(2) 0.52587(2) 0.63926(2) 0.05889(12) Uani 1 1 d . . . . .
Au5 Au 0.67867(2) 0.33925(2) 0.36104(2) 0.05840(12) Uani 1 1 d . . . . .
Au6 Au 0.80764(2) 0.27703(2) 0.31209(2) 0.06095(12) Uani 1 1 d . . . . .
S2 S 0.80637(13) 0.47897(13) 0.44155(12) 0.0534(4) Uani 1 1 d . . . . .
S1 S 1.04379(13) 0.62983(13) 0.57614(13) 0.0550(4) Uani 1 1 d . . . . .
P3 P 0.93967(15) 0.81574(15) 0.69672(14) 0.0585(5) Uani 1 1 d . . . . .
P4 P 0.76253(15) 0.65635(15) 0.63807(14) 0.0587(5) Uani 1 1 d . . . . .
P5 P 0.55305(15) 0.20570(15) 0.27720(15) 0.0621(5) Uani 1 1 d . . . . .
P6 P 0.67179(16) 0.17966(17) 0.19692(16) 0.0682(6) Uani 1 1 d . . . . .
P1 P 1.05203(17) 0.43396(17) 0.70851(15) 0.0651(5) Uani 1 1 d . . . . .
P2 P 0.85079(17) 0.30651(15) 0.59755(14) 0.0618(5) Uani 1 1 d . . . . .
N2 N 0.8242(5) 0.7704(5) 0.6718(5) 0.0592(16) Uani 1 1 d . . . . .
N1 N 0.9589(6) 0.3324(5) 0.6681(5) 0.0647(18) Uani 1 1 d . . . . .
C27 C 0.9534(4) 0.9032(4) 0.6568(4) 0.066(2) Uani 1 1 d . . . . .
C32 C 1.0377(4) 0.9807(5) 0.6949(4) 0.082(3) Uani 1 1 d G . . . .
H32 H 1.086209 0.990137 0.744765 0.099 Uiso 1 1 calc R . . . .
C31 C 1.0494(5) 1.0440(4) 0.6585(5) 0.094(4) Uani 1 1 d G . . . .
H31 H 1.105808 1.095836 0.684066 0.113 Uiso 1 1 calc R . . . .
C30 C 0.9769(7) 1.0299(5) 0.5840(5) 0.096(4) Uani 1 1 d G . . . .
H30 H 0.984737 1.072236 0.559691 0.115 Uiso 1 1 calc R . . . .
C29 C 0.8926(6) 0.9524(5) 0.5459(4) 0.096(4) Uani 1 1 d G . . . .
H29 H 0.844066 0.942937 0.496016 0.115 Uiso 1 1 calc R . . . .
C28 C 0.8809(4) 0.8891(4) 0.5822(4) 0.075(2) Uani 1 1 d G . . . .
H28 H 0.824465 0.837236 0.556714 0.090 Uiso 1 1 calc R . . . .
N3 N 0.5759(5) 0.1371(5) 0.2123(5) 0.0653(18) Uani 1 1 d . . . . .
C20 C 0.8154(5) 0.1940(3) 0.5261(4) 0.068(2) Uani 1 1 d . . . . .
C25 C 0.7479(5) 0.1159(4) 0.5193(4) 0.073(2) Uani 1 1 d G . . . .
H25 H 0.718301 0.119448 0.553296 0.088 Uiso 1 1 calc R . . . .
C24 C 0.7245(5) 0.0325(3) 0.4616(4) 0.080(3) Uani 1 1 d G . . . .
H24 H 0.679321 -0.019680 0.457052 0.096 Uiso 1 1 calc R . . . .
C23 C 0.7687(6) 0.0272(3) 0.4108(4) 0.084(3) Uani 1 1 d G . . . .
H23 H 0.753036 -0.028527 0.372231 0.100 Uiso 1 1 calc R . . . .
C22 C 0.8362(6) 0.1053(5) 0.4177(5) 0.095(4) Uani 1 1 d G . . . .
H22 H 0.865731 0.101753 0.383653 0.114 Uiso 1 1 calc R . . . .
C21 C 0.8595(5) 0.1887(4) 0.4753(5) 0.088(3) Uani 1 1 d G . . . .
H21 H 0.904713 0.240882 0.479897 0.105 Uiso 1 1 calc R . . . .
C33 C 1.0055(4) 0.8681(4) 0.8091(3) 0.063(2) Uani 1 1 d . . . . .
C38 C 1.0395(5) 0.8183(4) 0.8514(4) 0.079(3) Uani 1 1 d G . . . .
H38 H 1.034821 0.762864 0.821746 0.094 Uiso 1 1 calc R . . . .
C37 C 1.0804(6) 0.8514(5) 0.9381(4) 0.094(4) Uani 1 1 d G . . . .
H37 H 1.103183 0.818021 0.966348 0.113 Uiso 1 1 calc R . . . .
C36 C 1.0874(6) 0.9342(5) 0.9824(3) 0.094(4) Uani 1 1 d G . . . .
H36 H 1.114812 0.956333 1.040367 0.113 Uiso 1 1 calc R . . . .
C35 C 1.0534(5) 0.9840(4) 0.9401(3) 0.081(3) Uani 1 1 d G . . . .
H35 H 1.058080 1.039489 0.969784 0.097 Uiso 1 1 calc R . . . .
C34 C 1.0125(4) 0.9510(4) 0.8535(3) 0.068(2) Uani 1 1 d G . . . .
H34 H 0.989717 0.984333 0.825182 0.081 Uiso 1 1 calc R . . . .
C69 C 0.4559(4) 0.2231(4) 0.2114(4) 0.072(2) Uani 1 1 d . . . . .
C68 C 0.3621(4) 0.1624(4) 0.1779(4) 0.082(3) Uani 1 1 d G . . . .
H68 H 0.346429 0.113223 0.193195 0.098 Uiso 1 1 calc R . . . .
C67 C 0.2917(3) 0.1752(6) 0.1214(5) 0.100(5) Uani 1 1 d G . . . .
H67 H 0.228872 0.134626 0.098892 0.121 Uiso 1 1 calc R . . . .
C66 C 0.3150(6) 0.2487(7) 0.0984(4) 0.115(6) Uani 1 1 d G . . . .
H66 H 0.267922 0.257292 0.060628 0.138 Uiso 1 1 calc R . . . .
C65 C 0.4089(6) 0.3094(5) 0.1320(5) 0.108(4) Uani 1 1 d G . . . .
H65 H 0.424530 0.358556 0.116666 0.130 Uiso 1 1 calc R . . . .
C64 C 0.4793(4) 0.2966(5) 0.1885(5) 0.088(3) Uani 1 1 d G . . . .
H64 H 0.542089 0.337155 0.210969 0.106 Uiso 1 1 calc R . . . .
C70 C 0.5101(6) 0.1392(6) 0.3299(6) 0.067(2) Uani 1 1 d . . . . .
C71 C 0.5270(7) 0.0653(7) 0.3338(7) 0.075(3) Uani 1 1 d . . . . .
H71 H 0.559608 0.046549 0.307096 0.090 Uiso 1 1 calc R . . . .
C51 C 0.4948(7) 0.0516(7) 0.1467(6) 0.078(3) Uani 1 1 d . . . . .
H51A H 0.506166 0.001022 0.154504 0.117 Uiso 1 1 calc GR . . . .
H51B H 0.487672 0.050398 0.092663 0.117 Uiso 1 1 calc GR . . . .
H51C H 0.438293 0.048286 0.150534 0.117 Uiso 1 1 calc GR . . . .
C19 C 0.8075(9) 0.3038(7) 0.7302(7) 0.079(3) Uani 1 1 d . . . . .
H19 H 0.871644 0.323885 0.763496 0.094 Uiso 1 1 calc R . . . .
C58 C 0.6855(5) 0.0801(4) 0.1511(4) 0.076(3) Uani 1 1 d . . . . .
C59 C 0.6940(6) 0.0239(5) 0.1947(4) 0.088(3) Uani 1 1 d G . . . .
H59 H 0.688838 0.035826 0.244079 0.105 Uiso 1 1 calc R . . . .
C60 C 0.7102(6) -0.0502(5) 0.1645(5) 0.105(4) Uani 1 1 d G . . . .
H60 H 0.715903 -0.087848 0.193691 0.126 Uiso 1 1 calc R . . . .
C61 C 0.7180(6) -0.0681(5) 0.0907(5) 0.110(5) Uani 1 1 d G . . . .
H61 H 0.728826 -0.117627 0.070544 0.132 Uiso 1 1 calc R . . . .
C62 C 0.7095(6) -0.0118(7) 0.0471(4) 0.100(4) Uani 1 1 d G . . . .
H62 H 0.714683 -0.023733 -0.002217 0.120 Uiso 1 1 calc R . . . .
C63 C 0.6933(5) 0.0623(6) 0.0773(4) 0.103(4) Uani 1 1 d G . . . .
H63 H 0.687617 0.099942 0.048169 0.124 Uiso 1 1 calc R . . . .
C39 C 0.6419(3) 0.6410(4) 0.5974(4) 0.066(2) Uani 1 1 d . . . . .
C44 C 0.6046(4) 0.6544(4) 0.5239(4) 0.071(2) Uani 1 1 d G . . . .
H44 H 0.643372 0.676822 0.500964 0.085 Uiso 1 1 calc R . . . .
C43 C 0.5092(5) 0.6343(5) 0.4847(4) 0.095(4) Uani 1 1 d G . . . .
H43 H 0.484295 0.643338 0.435544 0.114 Uiso 1 1 calc R . . . .
C42 C 0.4512(3) 0.6008(5) 0.5190(6) 0.104(5) Uani 1 1 d G . . . .
H42 H 0.387465 0.587418 0.492808 0.125 Uiso 1 1 calc R . . . .
C41 C 0.4885(4) 0.5874(5) 0.5925(6) 0.102(5) Uani 1 1 d G . . . .
H41 H 0.449711 0.564981 0.615494 0.122 Uiso 1 1 calc R . . . .
C40 C 0.5838(5) 0.6075(5) 0.6317(4) 0.077(3) Uani 1 1 d G . . . .
H40 H 0.608788 0.598465 0.680916 0.092 Uiso 1 1 calc R . . . .
C26 C 0.7855(7) 0.8308(7) 0.7029(7) 0.074(2) Uani 1 1 d . . . . .
H26A H 0.836147 0.888627 0.741680 0.111 Uiso 1 1 calc GR . . . .
H26B H 0.751802 0.804925 0.730326 0.111 Uiso 1 1 calc GR . . . .
H26C H 0.743392 0.838145 0.656862 0.111 Uiso 1 1 calc GR . . . .
C52 C 0.6445(6) 0.2222(7) 0.1153(5) 0.087(3) Uani 1 1 d . U . . .
C57 C 0.5529(5) 0.1940(9) 0.0551(7) 0.151(9) Uani 1 1 d G . . . .
H57 H 0.502499 0.153315 0.057222 0.181 Uiso 1 1 calc R . . . .
C56 C 0.5365(8) 0.2266(11) -0.0085(8) 0.183(10) Uani 1 1 d G U . . .
H56 H 0.475221 0.207767 -0.048783 0.219 Uiso 1 1 calc R . . . .
C55 C 0.6118(11) 0.2874(11) -0.0117(8) 0.182(11) Uani 1 1 d G . . . .
H55 H 0.600905 0.309233 -0.054180 0.218 Uiso 1 1 calc R . . . .
C54 C 0.7035(9) 0.3156(10) 0.0486(10) 0.211(11) Uani 1 1 d G U . . .
H54 H 0.753868 0.356247 0.046428 0.253 Uiso 1 1 calc R . . . .
C53 C 0.7198(5) 0.2829(8) 0.1121(8) 0.142(6) Uani 1 1 d G U . . .
H53 H 0.781147 0.301796 0.152434 0.171 Uiso 1 1 calc R . . . .
C72 C 0.4940(8) 0.0170(8) 0.3797(7) 0.084(3) Uani 1 1 d . . . . .
H72 H 0.504408 -0.033543 0.382492 0.100 Uiso 1 1 calc R . . . .
C14 C 0.7745(7) 0.2906(6) 0.6465(6) 0.065(2) Uani 1 1 d . . . . .
C15 C 0.6789(8) 0.2641(7) 0.5996(8) 0.078(3) Uani 1 1 d . . . . .
H15 H 0.655619 0.256834 0.543813 0.093 Uiso 1 1 calc R . . . .
C74 C 0.4303(8) 0.1188(7) 0.4150(8) 0.081(3) Uani 1 1 d . . . . .
H74 H 0.398349 0.137475 0.442407 0.097 Uiso 1 1 calc R . . . .
C75 C 0.4610(7) 0.1669(7) 0.3694(7) 0.079(3) Uani 1 1 d . . . . .
H75 H 0.448478 0.216320 0.365940 0.095 Uiso 1 1 calc R . . . .
C1 C 0.9742(9) 0.2616(8) 0.7002(7) 0.082(3) Uani 1 1 d . . . . .
H1A H 1.036597 0.266872 0.712046 0.123 Uiso 1 1 calc GR . . . .
H1B H 0.928709 0.202789 0.658828 0.123 Uiso 1 1 calc GR . . . .
H1C H 0.967172 0.270039 0.750317 0.123 Uiso 1 1 calc GR . . . .
C73 C 0.4470(7) 0.0463(8) 0.4190(8) 0.083(3) Uani 1 1 d . . . . .
H73 H 0.426113 0.015599 0.449233 0.099 Uiso 1 1 calc R . . . .
C16 C 0.6185(9) 0.2486(8) 0.6334(8) 0.085(3) Uani 1 1 d . . . . .
H16 H 0.554602 0.229801 0.600135 0.102 Uiso 1 1 calc R . . . .
C45 C 0.7909(6) 0.6271(5) 0.7284(4) 0.067(2) Uani 1 1 d . . . . .
C46 C 0.8181(7) 0.6892(5) 0.8066(4) 0.094(4) Uani 1 1 d G . . . .
H46 H 0.815323 0.744428 0.811892 0.113 Uiso 1 1 calc R . . . .
C47 C 0.8494(8) 0.6686(7) 0.8768(4) 0.099(4) Uani 1 1 d G . . . .
H47 H 0.867643 0.710144 0.929075 0.119 Uiso 1 1 calc R . . . .
C48 C 0.8535(10) 0.5860(8) 0.8688(6) 0.137(6) Uani 1 1 d G U . . .
H48 H 0.874519 0.572293 0.915811 0.164 Uiso 1 1 calc R . . . .
C49 C 0.8263(11) 0.5240(6) 0.7907(7) 0.190(10) Uani 1 1 d G U . . .
H49 H 0.829075 0.468724 0.785362 0.228 Uiso 1 1 calc R . . . .
C50 C 0.7950(9) 0.5445(5) 0.7205(5) 0.142(6) Uani 1 1 d G U . . .
H50 H 0.776754 0.503006 0.668178 0.170 Uiso 1 1 calc R . . . .
C2 C 1.1505(7) 0.4116(8) 0.7039(6) 0.112(5) Uani 1 1 d . . . . .
C7 C 1.1331(6) 0.3408(7) 0.6355(6) 0.093(4) Uani 1 1 d G . . . .
H7 H 1.071405 0.301218 0.596177 0.112 Uiso 1 1 calc R . . . .
C6 C 1.2079(9) 0.3293(8) 0.6259(7) 0.146(7) Uani 1 1 d G . . . .
H6 H 1.196314 0.282010 0.580072 0.175 Uiso 1 1 calc R . . . .
C5 C 1.3001(7) 0.3886(11) 0.6846(10) 0.171(8) Uani 1 1 d G U . . .
H5 H 1.350203 0.380860 0.678182 0.206 Uiso 1 1 calc R . . . .
C4 C 1.3175(6) 0.4593(10) 0.7531(9) 0.167(8) Uani 1 1 d G U . . .
H4 H 1.379185 0.498919 0.792399 0.200 Uiso 1 1 calc R . . . .
C3 C 1.2427(9) 0.4708(8) 0.7627(7) 0.156(7) Uani 1 1 d G U . . .
H3 H 1.254277 0.518128 0.808506 0.187 Uiso 1 1 calc R . . . .
C18 C 0.7459(10) 0.2874(9) 0.7648(8) 0.091(3) Uani 1 1 d . . . . .
H18 H 0.768548 0.294668 0.820565 0.110 Uiso 1 1 calc R . . . .
C8 C 1.0788(7) 0.4851(7) 0.8157(5) 0.087(3) Uani 1 1 d . . . . .
C9 C 1.0476(8) 0.5496(8) 0.8394(7) 0.130(6) Uani 1 1 d G U . . .
H9 H 1.019055 0.571613 0.801054 0.156 Uiso 1 1 calc R . . . .
C10 C 1.0592(11) 0.5813(9) 0.9204(9) 0.173(9) Uani 1 1 d G U . . .
H10 H 1.038324 0.624459 0.936234 0.208 Uiso 1 1 calc R . . . .
C11 C 1.1019(11) 0.5485(11) 0.9777(6) 0.154(7) Uani 1 1 d G U . . .
H11 H 1.109650 0.569655 1.031880 0.185 Uiso 1 1 calc R . . . .
C12 C 1.1331(10) 0.4840(11) 0.9540(7) 0.179(9) Uani 1 1 d G U . . .
H12 H 1.161708 0.462005 0.992346 0.215 Uiso 1 1 calc R . . . .
C13 C 1.1216(9) 0.4523(8) 0.8730(8) 0.156(7) Uani 1 1 d G U . . .
H13 H 1.142441 0.409158 0.857165 0.187 Uiso 1 1 calc R . . . .
C17 C 0.6501(10) 0.2600(9) 0.7159(9) 0.096(4) Uani 1 1 d . . . . .
H17 H 0.608335 0.249715 0.738658 0.115 Uiso 1 1 calc R . . . .
Cl1 Cl 0.9584(3) 0.2643(2) 0.9087(2) 0.1035(10) Uani 1 1 d . . . . .
Cl2 Cl 0.3672(3) 0.2101(2) 0.5960(3) 0.1105(11) Uani 1 1 d . . . . .
O1 O 0.8521(7) 0.0623(6) 0.8055(6) 0.104(3) Uani 1 1 d . . . . .
H1 H 0.807421 0.032795 0.811320 0.156 Uiso 1 1 calc GR . . . .
C77 C 0.8191(10) 0.0616(8) 0.7229(8) 0.100(4) Uani 1 1 d . . . . .
H77A H 0.760225 0.009555 0.686587 0.150 Uiso 1 1 calc GR . . . .
H77B H 0.864609 0.059513 0.703252 0.150 Uiso 1 1 calc GR . . . .
H77C H 0.810236 0.115408 0.723471 0.150 Uiso 1 1 calc GR . . . .

loop_
_atom_site_aniso_label
_atom_site_aniso_U_11
_atom_site_aniso_U_22
_atom_site_aniso_U_33
_atom_site_aniso_U_23
_atom_site_aniso_U_13
_atom_site_aniso_U_12
Au4 0.04511(18) 0.04776(18) 0.0599(2) 0.01407(14) 0.01996(15) 0.01435(14)
Au2 0.05142(19) 0.04659(18) 0.05481(19) 0.01721(14) 0.01971(15) 0.01371(14)
Au3 0.04376(18) 0.05197(19) 0.0617(2) 0.01537(15) 0.02215(15) 0.01398(14)
Au1 0.04901(19) 0.0565(2) 0.0606(2) 0.02059(15) 0.02336(15) 0.01304(15)
Au5 0.04765(19) 0.04922(19) 0.0580(2) 0.01216(15) 0.01612(15) 0.01163(15)
Au6 0.04318(19) 0.0549(2) 0.0637(2) 0.01303(15) 0.01986(15) 0.00810(15)
S2 0.0471(9) 0.0459(9) 0.0533(9) 0.0146(8) 0.0183(8) 0.0117(8)
S1 0.0424(9) 0.0489(9) 0.0600(10) 0.0145(8) 0.0210(8) 0.0107(8)
P3 0.0461(10) 0.0543(11) 0.0611(11) 0.0137(9) 0.0209(9) 0.0150(9)
P4 0.0485(10) 0.0537(11) 0.0651(12) 0.0143(9) 0.0256(9) 0.0179(9)
P5 0.0459(10) 0.0526(11) 0.0622(12) 0.0074(9) 0.0156(9) 0.0114(9)
P6 0.0471(11) 0.0644(13) 0.0658(13) 0.0139(10) 0.0199(10) 0.0057(10)
P1 0.0566(12) 0.0674(13) 0.0601(12) 0.0255(10) 0.0227(10) 0.0167(10)
P2 0.0653(13) 0.0501(11) 0.0598(11) 0.0204(9) 0.0241(10) 0.0180(10)
N2 0.049(4) 0.061(4) 0.063(4) 0.016(3) 0.026(3) 0.023(3)
N1 0.071(5) 0.046(3) 0.064(4) 0.022(3) 0.021(4) 0.022(3)
C27 0.062(5) 0.061(5) 0.070(5) 0.018(4) 0.035(4) 0.020(4)
C32 0.073(6) 0.063(6) 0.085(7) 0.011(5) 0.041(5) 0.004(5)
C31 0.113(9) 0.060(6) 0.107(9) 0.022(6) 0.072(8) 0.017(6)
C30 0.147(12) 0.076(7) 0.103(9) 0.047(7) 0.081(9) 0.058(8)
C29 0.117(10) 0.100(9) 0.100(8) 0.051(7) 0.058(8) 0.062(8)
C28 0.073(6) 0.068(6) 0.090(7) 0.035(5) 0.038(5) 0.033(5)
N3 0.043(3) 0.051(4) 0.075(5) 0.007(3) 0.024(3) 0.005(3)
C20 0.074(6) 0.052(4) 0.067(5) 0.019(4) 0.028(4) 0.021(4)
C25 0.063(5) 0.057(5) 0.086(6) 0.022(5) 0.026(5) 0.023(4)
C24 0.074(6) 0.051(5) 0.092(7) 0.017(5) 0.024(5) 0.023(5)
C23 0.103(8) 0.061(6) 0.073(6) 0.017(5) 0.029(6) 0.038(6)
C22 0.130(11) 0.066(6) 0.091(7) 0.023(6) 0.064(8) 0.032(7)
C21 0.125(10) 0.065(6) 0.085(7) 0.034(5) 0.064(7) 0.033(6)
C33 0.054(4) 0.061(5) 0.062(5) 0.013(4) 0.024(4) 0.020(4)
C38 0.072(6) 0.077(6) 0.080(6) 0.020(5) 0.029(5) 0.039(5)
C37 0.084(7) 0.101(8) 0.072(6) 0.024(6) 0.006(6) 0.050(7)
C36 0.097(8) 0.099(9) 0.064(6) 0.019(6) 0.022(6) 0.041(7)
C35 0.067(6) 0.081(7) 0.058(5) 0.007(5) 0.015(4) 0.017(5)
C34 0.054(5) 0.064(5) 0.066(5) 0.013(4) 0.025(4) 0.015(4)
C69 0.053(5) 0.068(5) 0.065(5) 0.001(4) 0.014(4) 0.020(4)
C68 0.052(5) 0.080(6) 0.074(6) -0.007(5) 0.017(4) 0.021(5)
C67 0.054(5) 0.124(10) 0.072(6) -0.017(7) 0.006(5) 0.041(6)
C66 0.118(12) 0.139(13) 0.082(8) 0.021(8) 0.022(8) 0.092(11)
C65 0.102(10) 0.127(12) 0.078(7) 0.028(7) 0.019(7) 0.061(9)
C64 0.077(7) 0.084(7) 0.086(7) 0.032(6) 0.020(6) 0.035(6)
C70 0.042(4) 0.052(4) 0.076(5) 0.002(4) 0.022(4) 0.004(3)
C71 0.051(5) 0.074(6) 0.078(6) 0.016(5) 0.026(4) 0.014(4)
C51 0.053(5) 0.067(6) 0.065(5) -0.001(4) 0.018(4) -0.004(4)
C19 0.084(7) 0.075(6) 0.077(6) 0.035(5) 0.041(5) 0.026(5)
C58 0.045(4) 0.079(6) 0.066(5) 0.005(5) 0.022(4) 0.002(4)
C59 0.082(7) 0.088(7) 0.093(7) 0.016(6) 0.050(6) 0.038(6)
C60 0.087(8) 0.089(8) 0.120(10) 0.011(7) 0.043(8) 0.040(7)
C61 0.072(7) 0.114(10) 0.092(8) -0.018(8) 0.021(6) 0.036(7)
C62 0.089(8) 0.133(12) 0.073(6) 0.013(7) 0.036(6) 0.063(8)
C63 0.060(6) 0.139(12) 0.072(7) 0.014(7) 0.022(5) 0.023(7)
C39 0.046(4) 0.051(4) 0.080(6) 0.012(4) 0.022(4) 0.014(4)
C44 0.051(5) 0.053(5) 0.088(6) 0.010(4) 0.026(4) 0.018(4)
C43 0.066(6) 0.079(7) 0.093(8) 0.002(6) 0.004(6) 0.035(6)
C42 0.051(6) 0.058(6) 0.146(12) 0.004(7) 0.021(7) 0.008(5)
C41 0.059(6) 0.065(6) 0.153(13) 0.006(7) 0.053(7) 0.012(5)
C40 0.056(5) 0.061(5) 0.108(8) 0.019(5) 0.039(5) 0.027(4)
C26 0.060(5) 0.059(5) 0.084(6) 0.008(4) 0.030(5) 0.019(4)
C52 0.069(6) 0.090(7) 0.071(6) 0.031(5) 0.011(5) 0.019(5)
C57 0.067(7) 0.193(18) 0.172(16) 0.141(15) 0.023(9) 0.016(9)
C56 0.123(13) 0.26(2) 0.148(14) 0.140(16) 0.031(10) 0.055(14)
C55 0.149(18) 0.18(2) 0.155(18) 0.100(17) 0.034(15) 0.004(15)
C54 0.211(11) 0.211(11) 0.211(11) 0.081(4) 0.096(5) 0.090(5)
C53 0.142(6) 0.142(6) 0.142(6) 0.056(2) 0.065(3) 0.060(3)
C72 0.071(6) 0.076(7) 0.093(7) 0.026(6) 0.035(6) 0.026(5)
C14 0.074(6) 0.049(4) 0.070(5) 0.026(4) 0.030(4) 0.025(4)
C15 0.083(7) 0.067(6) 0.090(7) 0.031(5) 0.047(6) 0.029(5)
C74 0.069(6) 0.065(6) 0.098(7) 0.019(5) 0.047(6) 0.015(5)
C75 0.056(5) 0.071(6) 0.083(6) 0.014(5) 0.032(5) 0.007(4)
C1 0.098(8) 0.076(6) 0.079(6) 0.035(5) 0.039(6) 0.043(6)
C73 0.063(6) 0.077(7) 0.097(7) 0.031(6) 0.041(6) 0.013(5)
C16 0.085(7) 0.075(7) 0.098(8) 0.034(6) 0.045(6) 0.032(6)
C45 0.070(5) 0.057(5) 0.071(5) 0.025(4) 0.032(4) 0.023(4)
C46 0.117(10) 0.112(9) 0.066(6) 0.027(6) 0.044(6) 0.065(8)
C47 0.132(11) 0.103(9) 0.087(8) 0.048(7) 0.056(8) 0.067(9)
C48 0.158(10) 0.139(9) 0.118(8) 0.068(7) 0.059(7) 0.060(7)
C49 0.220(14) 0.179(13) 0.174(12) 0.083(9) 0.079(9) 0.090(9)
C50 0.183(11) 0.124(9) 0.123(9) 0.062(7) 0.065(7) 0.065(7)
C2 0.083(8) 0.146(13) 0.115(10) 0.078(10) 0.031(8) 0.055(9)
C7 0.105(9) 0.114(10) 0.113(9) 0.065(8) 0.072(8) 0.069(8)
C6 0.154(17) 0.20(2) 0.173(17) 0.093(16) 0.103(15) 0.128(17)
C5 0.171(8) 0.172(8) 0.171(8) 0.066(3) 0.078(4) 0.073(4)
C4 0.167(8) 0.167(8) 0.167(8) 0.064(3) 0.076(4) 0.071(3)
C3 0.156(7) 0.156(7) 0.156(7) 0.060(3) 0.071(3) 0.067(3)
C18 0.107(9) 0.091(8) 0.087(7) 0.050(6) 0.053(7) 0.034(7)
C8 0.070(6) 0.090(7) 0.068(6) 0.030(5) 0.024(5) 0.003(5)
C9 0.130(9) 0.130(9) 0.120(8) 0.037(7) 0.071(7) 0.036(7)
C10 0.184(12) 0.166(12) 0.162(11) 0.056(8) 0.089(9) 0.059(9)
C11 0.152(10) 0.173(11) 0.136(10) 0.060(8) 0.080(8) 0.052(8)
C12 0.192(13) 0.179(12) 0.156(11) 0.087(9) 0.087(9) 0.041(8)
C13 0.172(11) 0.152(10) 0.124(9) 0.073(8) 0.065(8) 0.034(7)
C17 0.099(9) 0.081(7) 0.117(10) 0.040(7) 0.067(8) 0.028(7)
Cl1 0.107(2) 0.0848(19) 0.0861(18) 0.0301(15) 0.0320(17) 0.0177(17)
Cl2 0.092(2) 0.0787(18) 0.176(4) 0.058(2) 0.075(2) 0.0320(16)
O1 0.099(6) 0.083(6) 0.113(7) 0.042(5) 0.036(5) 0.030(5)
C77 0.098(9) 0.064(6) 0.100(9) 0.026(6) 0.020(7) 0.020(6)

loop_
_atom_type_symbol
_atom_type_description
_atom_type_scat_dispersion_real
_atom_type_scat_dispersion_imag
_atom_type_scat_source
C C 0.0052 0.0023 'International Tables Vol C Tables 4.2.6.8 and 6.1.1.4'
H H 0.0000 0.0000 'International Tables Vol C Tables 4.2.6.8 and 6.1.1.4'
Au Au -4.5250 11.1659 'International Tables Vol C Tables 4.2.6.8 and 6.1.1.4'
Cl Cl 0.1855 0.2153 'International Tables Vol C Tables 4.2.6.8 and 6.1.1.4'
N N 0.0094 0.0046 'International Tables Vol C Tables 4.2.6.8 and 6.1.1.4'
O O 0.0162 0.0086 'International Tables Vol C Tables 4.2.6.8 and 6.1.1.4'
P P 0.1331 0.1307 'International Tables Vol C Tables 4.2.6.8 and 6.1.1.4'
S S 0.1566 0.1676 'International Tables Vol C Tables 4.2.6.8 and 6.1.1.4'

loop_
_geom_angle_atom_site_label_1
_geom_angle_atom_site_label_2
_geom_angle_atom_site_label_3
_geom_angle
_geom_angle_site_symmetry_1
_geom_angle_site_symmetry_3
_geom_angle_publ_flag
Au3 Au4 Au2 96.69(3) . . ?
S2 Au4 Au2 46.32(5) . . ?
S2 Au4 Au3 98.43(6) . . ?
P4 Au4 Au2 131.78(7) . . ?
P4 Au4 Au3 83.36(7) . . ?
P4 Au4 S2 177.44(8) . . ?
Au1 Au2 Au4 88.70(4) . . ?
Au1 Au2 Au5 143.82(3) . . ?
Au5 Au2 Au4 76.70(4) . . ?
S2 Au2 Au4 45.24(5) . . ?
S2 Au2 Au1 96.83(6) . . ?
S2 Au2 Au5 49.84(5) . . ?
P2 Au2 Au4 138.29(7) . . ?
P2 Au2 Au1 90.72(7) . . ?
P2 Au2 Au5 122.11(7) . . ?
P2 Au2 S2 171.92(8) . . ?
Au4 Au3 Au6 136.08(2) . 2_766 ?
S1 Au3 Au4 93.36(6) . . ?
S1 Au3 Au6 46.22(6) . 2_766 ?
P3 Au3 Au4 92.15(6) . . ?
P3 Au3 Au6 130.22(7) . 2_766 ?
P3 Au3 S1 171.64(8) . . ?
Au2 Au1 Au6 143.35(3) . 2_766 ?
S1 Au1 Au2 97.75(6) . . ?
S1 Au1 Au6 46.35(5) . 2_766 ?
P1 Au1 Au2 90.49(7) . . ?
P1 Au1 Au6 125.84(7) . 2_766 ?
P1 Au1 S1 171.15(8) . . ?
Au2 Au5 Au6 79.99(3) . . ?
S2 Au5 Au2 50.90(6) . . ?
S2 Au5 Au6 87.12(6) . . ?
P5 Au5 Au2 131.96(8) . . ?
P5 Au5 Au6 92.72(7) . . ?
P5 Au5 S2 177.05(8) . . ?
Au1 Au6 Au3 66.96(3) 2_766 2_766 ?
Au5 Au6 Au3 149.19(2) . 2_766 ?
Au5 Au6 Au1 96.59(3) . 2_766 ?
S1 Au6 Au3 45.61(6) 2_766 2_766 ?
S1 Au6 Au1 46.18(6) 2_766 2_766 ?
S1 Au6 Au5 104.02(6) 2_766 . ?
P6 Au6 Au3 128.00(8) . 2_766 ?
P6 Au6 Au1 133.79(8) . 2_766 ?
P6 Au6 Au5 82.42(8) . . ?
P6 Au6 S1 173.57(9) . 2_766 ?
Au4 S2 Au2 88.44(7) . . ?
Au4 S2 Au5 113.61(9) . . ?
Au5 S2 Au2 79.25(7) . . ?
Au3 S1 Au1 100.28(8) . . ?
Au3 S1 Au6 88.17(8) . 2_766 ?
Au1 S1 Au6 87.46(8) . 2_766 ?
N2 P3 Au3 113.1(3) . . ?
N2 P3 C27 104.2(4) . . ?
N2 P3 C33 107.7(3) . . ?
C27 P3 Au3 110.1(2) . . ?
C27 P3 C33 108.0(3) . . ?
C33 P3 Au3 113.2(2) . . ?
N2 P4 Au4 115.4(3) . . ?
N2 P4 C39 103.0(3) . . ?
N2 P4 C45 107.5(4) . . ?
C39 P4 Au4 111.1(2) . . ?
C39 P4 C45 108.6(4) . . ?
C45 P4 Au4 110.8(3) . . ?
N3 P5 Au5 112.3(3) . . ?
N3 P5 C69 106.6(4) . . ?
N3 P5 C70 104.5(4) . . ?
C69 P5 Au5 110.1(2) . . ?
C70 P5 Au5 115.3(3) . . ?
C70 P5 C69 107.4(4) . . ?
N3 P6 Au6 116.2(3) . . ?
N3 P6 C58 103.5(4) . . ?
N3 P6 C52 110.4(5) . . ?
C58 P6 Au6 108.7(3) . . ?
C52 P6 Au6 113.1(3) . . ?
C52 P6 C58 103.7(5) . . ?
N1 P1 Au1 116.1(3) . . ?
N1 P1 C2 106.8(5) . . ?
N1 P1 C8 106.5(4) . . ?
C2 P1 Au1 105.4(4) . . ?
C8 P1 Au1 112.5(4) . . ?
C8 P1 C2 109.2(5) . . ?
N1 P2 Au2 116.2(3) . . ?
N1 P2 C20 102.8(4) . . ?
N1 P2 C14 108.0(4) . . ?
C20 P2 Au2 110.7(2) . . ?
C14 P2 Au2 113.6(3) . . ?
C14 P2 C20 104.4(4) . . ?
P3 N2 P4 120.5(4) . . ?
C26 N2 P3 117.8(6) . . ?
C26 N2 P4 119.1(6) . . ?
P2 N1 P1 124.6(4) . . ?
C1 N1 P1 117.7(7) . . ?
C1 N1 P2 117.7(7) . . ?
C32 C27 P3 121.1(4) . . ?
C32 C27 C28 120.0 . . ?
C28 C27 P3 118.6(4) . . ?
C31 C32 C27 120.0 . . ?
C32 C31 C30 120.0 . . ?
C31 C30 C29 120.0 . . ?
C30 C29 C28 120.0 . . ?
C29 C28 C27 120.0 . . ?
P5 N3 P6 120.4(4) . . ?
C51 N3 P5 117.1(6) . . ?
C51 N3 P6 118.3(6) . . ?
C25 C20 P2 124.3(4) . . ?
C25 C20 C21 120.0 . . ?
C21 C20 P2 115.7(4) . . ?
C24 C25 C20 120.0 . . ?
C25 C24 C23 120.0 . . ?
C22 C23 C24 120.0 . . ?
C23 C22 C21 120.0 . . ?
C22 C21 C20 120.0 . . ?
C38 C33 P3 118.0(4) . . ?
C38 C33 C34 120.0 . . ?
C34 C33 P3 121.5(4) . . ?
C33 C38 C37 120.0 . . ?
C38 C37 C36 120.0 . . ?
C35 C36 C37 120.0 . . ?
C36 C35 C34 120.0 . . ?
C35 C34 C33 120.0 . . ?
C68 C69 P5 123.0(4) . . ?
C68 C69 C64 120.0 . . ?
C64 C69 P5 116.7(4) . . ?
C67 C68 C69 120.0 . . ?
C66 C67 C68 120.0 . . ?
C67 C66 C65 120.0 . . ?
C64 C65 C66 120.0 . . ?
C65 C64 C69 120.0 . . ?
C71 C70 P5 122.0(8) . . ?
C71 C70 C75 120.3(10) . . ?
C75 C70 P5 117.6(8) . . ?
C70 C71 C72 119.4(10) . . ?
C14 C19 C18 120.8(12) . . ?
C59 C58 P6 117.9(4) . . ?
C59 C58 C63 120.0 . . ?
C63 C58 P6 121.9(4) . . ?
C58 C59 C60 120.0 . . ?
C61 C60 C59 120.0 . . ?
C60 C61 C62 120.0 . . ?
C63 C62 C61 120.0 . . ?
C62 C63 C58 120.0 . . ?
C44 C39 P4 117.3(4) . . ?
C44 C39 C40 120.0 . . ?
C40 C39 P4 122.3(4) . . ?
C43 C44 C39 120.0 . . ?
C44 C43 C42 120.0 . . ?
C41 C42 C43 120.0 . . ?
C40 C41 C42 120.0 . . ?
C41 C40 C39 120.0 . . ?
C57 C52 P6 122.7(6) . . ?
C57 C52 C53 120.0 . . ?
C53 C52 P6 117.3(6) . . ?
C56 C57 C52 120.0 . . ?
C55 C56 C57 120.0 . . ?
C54 C55 C56 120.0 . . ?
C55 C54 C53 120.0 . . ?
C54 C53 C52 120.0 . . ?
C73 C72 C71 119.2(11) . . ?
C19 C14 P2 122.5(8) . . ?
C19 C14 C15 117.9(10) . . ?
C15 C14 P2 119.5(8) . . ?
C16 C15 C14 121.4(11) . . ?
C73 C74 C75 120.7(11) . . ?
C70 C75 C74 119.1(11) . . ?
C74 C73 C72 121.3(11) . . ?
C15 C16 C17 121.2(13) . . ?
C46 C45 P4 121.1(5) . . ?
C46 C45 C50 120.0 . . ?
C50 C45 P4 118.6(5) . . ?
C45 C46 C47 120.0 . . ?
C46 C47 C48 120.0 . . ?
C49 C48 C47 120.0 . . ?
C48 C49 C50 120.0 . . ?
C49 C50 C45 120.0 . . ?
C7 C2 P1 119.1(7) . . ?
C7 C2 C3 120.0 . . ?
C3 C2 P1 120.4(7) . . ?
C2 C7 C6 120.0 . . ?
C7 C6 C5 120.0 . . ?
C4 C5 C6 120.0 . . ?
C3 C4 C5 120.0 . . ?
C4 C3 C2 120.0 . . ?
C19 C18 C17 119.9(12) . . ?
C9 C8 P1 120.4(7) . . ?
C9 C8 C13 120.0 . . ?
C13 C8 P1 119.2(7) . . ?
C8 C9 C10 120.0 . . ?
C9 C10 C11 120.0 . . ?
C12 C11 C10 120.0 . . ?
C11 C12 C13 120.0 . . ?
C12 C13 C8 120.0 . . ?
C16 C17 C18 118.7(12) . . ?

loop_
_geom_bond_atom_site_label_1
_geom_bond_atom_site_label_2
_geom_bond_distance
_geom_bond_site_symmetry_2
_geom_bond_publ_flag
Au4 Au2 3.2510(8) . ?
Au4 Au3 3.005(2) . ?
Au4 S2 2.309(2) . ?
Au4 P4 2.258(2) . ?
Au2 Au1 2.9234(19) . ?
Au2 Au5 2.9775(17) . ?
Au2 S2 2.352(2) . ?
Au2 P2 2.254(2) . ?
Au3 Au6 3.2201(9) 2_766 ?
Au3 S1 2.302(2) . ?
Au3 P3 2.254(2) . ?
Au1 Au6 3.2113(16) 2_766 ?
Au1 S1 2.319(2) . ?
Au1 P1 2.251(3) . ?
Au5 Au6 2.9849(8) . ?
Au5 S2 2.316(2) . ?
Au5 P5 2.250(3) . ?
Au6 S1 2.326(2) 2_766 ?
Au6 P6 2.255(3) . ?
P3 N2 1.685(7) . ?
P3 C27 1.787(5) . ?
P3 C33 1.806(5) . ?
P4 N2 1.707(8) . ?
P4 C39 1.800(5) . ?
P4 C45 1.801(7) . ?
P5 N3 1.694(8) . ?
P5 C69 1.813(5) . ?
P5 C70 1.799(11) . ?
P6 N3 1.699(8) . ?
P6 C58 1.814(6) . ?
P6 C52 1.798(8) . ?
P1 N1 1.692(8) . ?
P1 C2 1.826(9) . ?
P1 C8 1.796(8) . ?
P2 N1 1.664(8) . ?
P2 C20 1.811(5) . ?
P2 C14 1.802(10) . ?
N2 C26 1.477(12) . ?
N1 C1 1.502(12) . ?
C27 C32 1.3900 . ?
C27 C28 1.3900 . ?
C32 C31 1.3900 . ?
C31 C30 1.3900 . ?
C30 C29 1.3900 . ?
C29 C28 1.3900 . ?
N3 C51 1.490(10) . ?
C20 C25 1.3900 . ?
C20 C21 1.3900 . ?
C25 C24 1.3900 . ?
C24 C23 1.3900 . ?
C23 C22 1.3900 . ?
C22 C21 1.3900 . ?
C33 C38 1.3900 . ?
C33 C34 1.3900 . ?
C38 C37 1.3900 . ?
C37 C36 1.3900 . ?
C36 C35 1.3900 . ?
C35 C34 1.3900 . ?
C69 C68 1.3900 . ?
C69 C64 1.3900 . ?
C68 C67 1.3900 . ?
C67 C66 1.3900 . ?
C66 C65 1.3900 . ?
C65 C64 1.3900 . ?
C70 C71 1.373(15) . ?
C70 C75 1.387(14) . ?
C71 C72 1.437(16) . ?
C19 C14 1.385(14) . ?
C19 C18 1.387(16) . ?
C58 C59 1.3900 . ?
C58 C63 1.3900 . ?
C59 C60 1.3900 . ?
C60 C61 1.3900 . ?
C61 C62 1.3900 . ?
C62 C63 1.3900 . ?
C39 C44 1.3900 . ?
C39 C40 1.3900 . ?
C44 C43 1.3900 . ?
C43 C42 1.3900 . ?
C42 C41 1.3900 . ?
C41 C40 1.3900 . ?
C52 C57 1.3900 . ?
C52 C53 1.3900 . ?
C57 C56 1.3900 . ?
C56 C55 1.3900 . ?
C55 C54 1.3900 . ?
C54 C53 1.3900 . ?
C72 C73 1.367(16) . ?
C14 C15 1.387(15) . ?
C15 C16 1.357(16) . ?
C74 C75 1.416(16) . ?
C74 C73 1.346(17) . ?
C16 C17 1.372(18) . ?
C45 C46 1.3900 . ?
C45 C50 1.3900 . ?
C46 C47 1.3900 . ?
C47 C48 1.3900 . ?
C48 C49 1.3900 . ?
C49 C50 1.3900 . ?
C2 C7 1.3900 . ?
C2 C3 1.3900 . ?
C7 C6 1.3900 . ?
C6 C5 1.3900 . ?
C5 C4 1.3900 . ?
C4 C3 1.3900 . ?
C18 C17 1.393(19) . ?
C8 C9 1.3900 . ?
C8 C13 1.3900 . ?
C9 C10 1.3900 . ?
C10 C11 1.3900 . ?
C11 C12 1.3900 . ?
C12 C13 1.3900 . ?
O1 C77 1.429(16) . ?
